data_7029097
loop_
_publ_author_name
'Perrin, Andrea'
'Myers, Dominic'
'Fucke, Katharina'
'Musa, Osama M.'
'Steed, Jonathan W.'

_publ_section_title
;
 N-Alkyl pyrrolidone ether podands as versatile alkali metal ion chelants.
;
_journal_issue 8
_journal_name_full 'Dalton transactions (Cambridge, England : 2003)'
_journal_page_first 3153
_journal_page_last 3161
_journal_paper_doi 10.1039/c3dt53001a
_journal_volume 43
_journal_year 2014
_chemical_formula_moiety 'C48 H84 F24 K4 N8 O14 P4'
_chemical_formula_sum 'C48 H84 F24 K4 N8 O14 P4'
_chemical_formula_weight 1733.51
_chemical_name_systematic
;
 ? 
;
_space_group_crystal_system monoclinic
_space_group_IT_number 15
_space_group_name_Hall '-C 2yc'
_space_group_name_H-M_alt 'C 1 2/c 1'
_symmetry_space_group_name_Hall '-C 2yc'
_symmetry_space_group_name_H-M 'C 1 2/c 1'
_atom_sites_solution_hydrogens geom
_atom_sites_solution_primary direct
_atom_sites_solution_secondary difmap
_audit_creation_date 2013-01-25
_audit_creation_method
;
  Olex2 1.2
  (compiled Dec  5 2012 16:17:34, GUI svn.r4385)
;
_cell_angle_alpha 90.00
_cell_angle_beta 120.757(5)
_cell_angle_gamma 90.00
_cell_formula_units_Z 4
_cell_length_a 28.4413(11)
_cell_length_b 12.8337(3)
_cell_length_c 23.8944(8)
_cell_measurement_reflns_used 14684
_cell_measurement_temperature 120
_cell_measurement_theta_max 32.2487
_cell_measurement_theta_min 2.6810
_cell_volume 7494.9(6)
_computing_cell_refinement
;
CrysAlisPro, Agilent Technologies,
Version 1.171.36.20 (release 27-06-2012 CrysAlis171 .NET)
(compiled Jul 11 2012,15:38:31)
;
_computing_data_collection
;
CrysAlisPro, Agilent Technologies,
Version 1.171.36.20 (release 27-06-2012 CrysAlis171 .NET)
(compiled Jul 11 2012,15:38:31)
;
_computing_data_reduction
;
CrysAlisPro, Agilent Technologies,
Version 1.171.36.20 (release 27-06-2012 CrysAlis171 .NET)
(compiled Jul 11 2012,15:38:31)
;
_computing_molecular_graphics
;
O. V. Dolomanov, L. J. Bourhis, R. J. Gildea, J. A. K. Howard and H. Puschmann,
OLEX2: a complete structure solution, refinement and analysis program.
J. Appl. Cryst. (2009). 42, 339-341.
;
_computing_publication_material
;
O. V. Dolomanov, L. J. Bourhis, R. J. Gildea, J. A. K. Howard and H. Puschmann,
OLEX2: a complete structure solution, refinement and analysis program.
J. Appl. Cryst. (2009). 42, 339-341.
;
_computing_structure_refinement
;
SHELXL, G.M. Sheldrick, Acta Cryst.
(2008). A64, 112-122
;
_computing_structure_solution
;
SHELXS, G.M. Sheldrick, Acta Cryst.
(2008). A64, 112-122
;
_diffrn_ambient_temperature 120
_diffrn_detector_area_resol_mean 16.1511
_diffrn_measured_fraction_theta_full 0.999
_diffrn_measured_fraction_theta_max 0.999
_diffrn_measurement_details
;
  1 omega  -52.00   38.00   1.0000   20.0000
omega____ theta____ kappa____ phi______ frames
    -      -31.8604   57.0000  120.0000 90

  2 omega -100.00   -3.00   1.0000   20.0000
omega____ theta____ kappa____ phi______ frames
    -      -31.8604  -57.0000  -30.0000 97

  3 omega -114.00  -35.00   1.0000   20.0000
omega____ theta____ kappa____ phi______ frames
    -      -31.8604  179.0000 -180.0000 79

  4 omega  -35.00   45.00   1.0000   20.0000
omega____ theta____ kappa____ phi______ frames
    -       32.3292  -57.0000 -180.0000 80

  5 omega   68.00   93.00   1.0000   20.0000
omega____ theta____ kappa____ phi______ frames
    -       32.3292  179.0000  -90.0000 25

  6 omega   47.00   96.00   1.0000   20.0000
omega____ theta____ kappa____ phi______ frames
    -       32.3292 -127.0000  147.0000 49

  7 omega  -18.00   71.00   1.0000   20.0000
omega____ theta____ kappa____ phi______ frames
    -       32.3292    0.0000  -30.0000 89

  8 omega -105.00   -2.00   1.0000   20.0000
omega____ theta____ kappa____ phi______ frames
    -      -31.8604  -57.0000   60.0000 103

  9 omega -105.00   -2.00   1.0000   20.0000
omega____ theta____ kappa____ phi______ frames
    -      -31.8604  -57.0000 -150.0000 103

 10 omega -119.00  -32.00   1.0000   20.0000
omega____ theta____ kappa____ phi______ frames
    -      -31.8604  179.0000  -90.0000 87

 11 omega -107.00    5.00   1.0000   20.0000
omega____ theta____ kappa____ phi______ frames
    -      -31.8604  -77.0000  150.0000 112
;
_diffrn_measurement_device_type 'Xcalibur, Sapphire3, Gemini ultra'
_diffrn_measurement_method '\w scans'
_diffrn_orient_matrix_UB_11 -0.0128049000
_diffrn_orient_matrix_UB_12 -0.0044629000
_diffrn_orient_matrix_UB_13 0.0187484000
_diffrn_orient_matrix_UB_21 0.0256829000
_diffrn_orient_matrix_UB_22 0.0071095000
_diffrn_orient_matrix_UB_23 0.0289124000
_diffrn_orient_matrix_UB_31 -0.0043836000
_diffrn_orient_matrix_UB_32 0.0546146000
_diffrn_orient_matrix_UB_33 -0.0022143000
_diffrn_radiation_monochromator graphite
_diffrn_radiation_type 'Mo K\a'
_diffrn_radiation_wavelength 0.7107
_diffrn_reflns_av_R_equivalents 0.0386
_diffrn_reflns_av_unetI/netI 0.0223
_diffrn_reflns_limit_h_max 36
_diffrn_reflns_limit_h_min -36
_diffrn_reflns_limit_k_max 16
_diffrn_reflns_limit_k_min -16
_diffrn_reflns_limit_l_max 31
_diffrn_reflns_limit_l_min -31
_diffrn_reflns_number 57703
_diffrn_reflns_theta_full 27.50
_diffrn_reflns_theta_max 27.50
_diffrn_reflns_theta_min 2.69
_diffrn_source 'Enhance (Mo) X-ray Source'
_exptl_absorpt_coefficient_mu 0.443
_exptl_absorpt_correction_T_max 1.00000
_exptl_absorpt_correction_T_min 0.72909
_exptl_absorpt_correction_type analytical
_exptl_absorpt_process_details
;
CrysAlisPro, Agilent Technologies,
Version 1.171.36.20 (release 27-06-2012 CrysAlis171 .NET)
(compiled Jul 11 2012,15:38:31)
Empirical absorption correction using spherical harmonics,
 implemented in SCALE3 ABSPACK scaling algorithm.
;
_exptl_crystal_colour colourless
_exptl_crystal_colour_lustre clear
_exptl_crystal_colour_modifier light
_exptl_crystal_colour_primary colourless
_exptl_crystal_density_diffrn 1.536
_exptl_crystal_density_method 'not measured'
_exptl_crystal_description block
_exptl_crystal_F_000 3568
_exptl_crystal_size_max 0.941
_exptl_crystal_size_mid 0.6432
_exptl_crystal_size_min 0.3017
_refine_diff_density_max 1.150
_refine_diff_density_min -1.179
_refine_diff_density_rms 0.074
_refine_ls_extinction_method none
_refine_ls_goodness_of_fit_ref 1.046
_refine_ls_hydrogen_treatment constr
_refine_ls_matrix_type full
_refine_ls_number_parameters 561
_refine_ls_number_reflns 8606
_refine_ls_number_restraints 0
_refine_ls_restrained_S_all 1.046
_refine_ls_R_factor_all 0.0786
_refine_ls_R_factor_gt 0.0677
_refine_ls_shift/su_max 0.000
_refine_ls_shift/su_mean 0.000
_refine_ls_structure_factor_coef Fsqd
_refine_ls_weighting_details 'calc w=1/[\s^2^(Fo^2^)+(0.0654P)^2^+32.6055P] where P=(Fo^2^+2Fc^2^)/3'
_refine_ls_weighting_scheme calc
_refine_ls_wR_factor_gt 0.1611
_refine_ls_wR_factor_ref 0.1688
_reflns_number_gt 7330
_reflns_number_total 8606
_reflns_threshold_expression >2sigma(I)
_cod_data_source_file c3dt53001a.txt
_cod_data_source_block ap61_1
_cod_original_cell_volume 7494.9(4)
_cod_database_code 7029097
_chemical_oxdiff_formula 'C12 H20 N2 O3 K P F6'
_reflns_odcompleteness_completeness 99.91
_reflns_odcompleteness_iscentric 1
_reflns_odcompleteness_theta 30.44
_olex2_refinement_description
;
1. Fixed Uiso
 At 1.2 times of:
  {H19A,H19B} of C19, {H20A,H20B} of C20, {H24A,H24B} of C24, {H22A,H22B} of
  C22, {H23A,H23B} of C23, {H2AA,H2AB} of C2A, {H3AA,H3AB} of C3A, {H4AA,H4AB}
  of C4A, {H10C,H10D} of C10A, {H11C,H11D} of C11A, {H12C,H12D} of C12A, {H14A,
  H14B} of C14, {H7A,H7B} of C7, {H1,H5} of C5, {H17A,H17B} of C17, {H15A,H15B}
  of C15, {H18A,H18B} of C18, {H10A,H10B} of C10B, {H16A,H16B} of C16, {H4BA,
  H4BB} of C4B, {H2BA,H2BB} of C2B, {H3BA,H3BB} of C3B, {H11A,H11B} of C11B,
  {H8A,H8B} of C8, {H12A,H12B} of C12B, {H6A,H6B} of C6
2. Others
 1-Sof(O1B)=1-Sof(O1B)=1-Sof(O1B)=1-Sof(O1B)=1-Sof(O1B)=1-Sof(O1B)=1-Sof(O1B)=
 1-Sof(O1B)=1-Sof(O1B)=1-Sof(O1B)=1-Sof(O1B)=Sof(O1A)=Sof(C1A)=Sof(C2A)=
 Sof(H2AA)=Sof(H2AB)=Sof(C3A)=Sof(H3AA)=Sof(H3AB)=Sof(C4A)=Sof(H4AA)=Sof(H4AB)
 1-Sof(C10B)=1-Sof(C10B)=1-Sof(C10B)=1-Sof(C10B)=1-Sof(C10B)=1-Sof(C10B)=1-
 Sof(C10B)=1-Sof(C10B)=1-Sof(C10B)=1-Sof(C10B)=1-Sof(C10B)=Sof(O3A)=Sof(C9A)=
 Sof(C10A)=Sof(H10C)=Sof(H10D)=Sof(C11A)=Sof(H11C)=Sof(H11D)=Sof(C12A)=
 Sof(H12C)=Sof(H12D)
 Fixed Sof: O1S(0.5) O2S(0.5)
3.a Secondary CH2 refined with riding coordinates:
 C18(H18A,H18B), C15(H15A,H15B), C17(H17A,H17B), C5(H1,H5), C7(H7A,H7B),
 C14(H14A,H14B), C10B(H10A,H10B), C16(H16A,H16B), C4B(H4BA,H4BB), C2B(H2BA,
 H2BB), C3B(H3BA,H3BB), C11B(H11A,H11B), C8(H8A,H8B), C12B(H12A,H12B), C6(H6A,
 H6B), C19(H19A,H19B), C20(H20A,H20B), C24(H24A,H24B), C22(H22A,H22B), C23(H23A,
 H23B), C2A(H2AA,H2AB), C3A(H3AA,H3AB), C4A(H4AA,H4AB), C10A(H10C,H10D),
 C11A(H11C,H11D), C12A(H12C,H12D)
;

loop_
_space_group_symop_id
_space_group_symop_operation_xyz
1 'x, y, z'
2 '-x, y, -z+1/2'
3 'x+1/2, y+1/2, z'
4 '-x+1/2, y+1/2, -z+1/2'
5 '-x, -y, -z'
6 'x, -y, z-1/2'
7 '-x+1/2, -y+1/2, -z'
8 'x+1/2, -y+1/2, z-1/2'

loop_
_atom_site_label
_atom_site_type_symbol
_atom_site_fract_x
_atom_site_fract_y
_atom_site_fract_z
_atom_site_U_iso_or_equiv
_atom_site_adp_type
_atom_site_occupancy
_atom_site_symmetry_multiplicity
_atom_site_calc_flag
_atom_site_refinement_flags
_atom_site_disorder_assembly
_atom_site_disorder_group
K1 K 0.08137(3) 0.41054(5) 0.30795(4) 0.03617(17) Uani 1 1 d . . .
P2 P 0.11724(3) 0.87079(7) 0.48114(4) 0.03173(19) Uani 1 1 d . . .
K2 K 0.06747(3) 0.73229(6) 0.33339(3) 0.03864(19) Uani 1 1 d . . .
P1 P 0.19229(5) 0.26517(8) 0.30614(6) 0.0508(3) Uani 1 1 d . . .
O2 O 0.12243(9) 0.27565(19) 0.42211(11) 0.0393(5) Uani 1 1 d . A .
O4 O -0.03467(10) 0.8187(2) 0.28831(12) 0.0513(7) Uani 1 1 d . . .
N3 N -0.10379(12) 0.9215(2) 0.27884(15) 0.0434(7) Uani 1 1 d . A .
N1 N 0.01331(14) 0.2003(3) 0.37394(17) 0.0523(8) Uani 1 1 d . . .
F3 F 0.17959(12) 0.1812(3) 0.25312(16) 0.0917(11) Uani 1 1 d . A .
C13 C -0.06373(12) 0.8508(3) 0.30910(16) 0.0402(8) Uani 1 1 d . . .
F2 F 0.13232(14) 0.2380(2) 0.2947(2) 0.1016(13) Uani 1 1 d . A .
F4 F 0.24902(12) 0.2921(3) 0.31467(19) 0.0943(11) Uani 1 1 d . A .
C18 C -0.17242(16) 0.9340(3) 0.16118(19) 0.0498(9) Uani 1 1 d . A .
H18A H -0.2019 0.9512 0.1701 0.060 Uiso 1 1 calc R . .
H18B H -0.1806 0.9690 0.1203 0.060 Uiso 1 1 calc R . .
C15 C -0.10767(18) 0.8749(4) 0.3711(2) 0.0590(11) Uani 1 1 d . . .
H15A H -0.1347 0.8238 0.3687 0.071 Uiso 1 1 calc R A .
H15B H -0.0943 0.9167 0.4113 0.071 Uiso 1 1 calc R . .
C17 C -0.11826(17) 0.9706(3) 0.2164(2) 0.0511(9) Uani 1 1 d . . .
H17A H -0.0894 0.9549 0.2061 0.061 Uiso 1 1 calc R A .
H17B H -0.1195 1.0471 0.2207 0.061 Uiso 1 1 calc R . .
C5 C 0.05151(18) 0.1562(3) 0.3575(2) 0.0549(10) Uani 1 1 d . A .
H1 H 0.0467 0.1910 0.3179 0.066 Uiso 1 1 calc R . .
H5 H 0.0432 0.0813 0.3474 0.066 Uiso 1 1 calc R . .
C9B C 0.0986(6) 0.5114(10) 0.4567(6) 0.036(2) Uani 0.54(2) 1 d P A 2
C7 C 0.17667(16) 0.2891(4) 0.4745(2) 0.0657(13) Uani 1 1 d . . .
H7A H 0.2027 0.2568 0.4638 0.079 Uiso 1 1 calc R A .
H7B H 0.1811 0.2551 0.5141 0.079 Uiso 1 1 calc R . .
C1B C -0.0144(7) 0.2735(12) 0.3443(8) 0.032(3) Uani 0.48(2) 1 d P A 2
N2 N 0.15103(19) 0.4560(3) 0.50246(16) 0.0702(11) Uani 1 1 d . . .
O1B O -0.0132(3) 0.3207(10) 0.2986(6) 0.044(3) Uani 0.48(2) 1 d P . 2
C14 C -0.06063(15) 0.8194(4) 0.37174(19) 0.0590(11) Uani 1 1 d . A .
H14A H -0.0253 0.8411 0.4098 0.071 Uiso 1 1 calc R . .
H14B H -0.0644 0.7429 0.3734 0.071 Uiso 1 1 calc R . .
C10B C 0.0646(7) 0.5350(14) 0.4851(9) 0.060(3) Uani 0.54(2) 1 d P A 2
H10A H 0.0574 0.6107 0.4835 0.072 Uiso 0.54(2) 1 calc PR A 2
H10B H 0.0293 0.4974 0.4617 0.072 Uiso 0.54(2) 1 calc PR A 2
C16 C -0.1331(2) 0.9436(5) 0.3130(3) 0.0785(16) Uani 1 1 d . A .
H16A H -0.1725 0.9278 0.2849 0.094 Uiso 1 1 calc R . .
H16B H -0.1290 1.0178 0.3260 0.094 Uiso 1 1 calc R . .
C4B C -0.0035(9) 0.1346(19) 0.4090(11) 0.069(5) Uani 0.48(2) 1 d P A 2
H4BA H 0.0267 0.1232 0.4543 0.083 Uiso 0.48(2) 1 calc PR A 2
H4BB H -0.0169 0.0665 0.3871 0.083 Uiso 0.48(2) 1 calc PR A 2
F6 F 0.21647(19) 0.1817(3) 0.35877(18) 0.1355(18) Uani 1 1 d . A .
C2B C -0.0486(9) 0.311(2) 0.3711(9) 0.063(4) Uani 0.48(2) 1 d P A 2
H2BA H -0.0854 0.3334 0.3364 0.075 Uiso 0.48(2) 1 calc PR A 2
H2BB H -0.0306 0.3679 0.4030 0.075 Uiso 0.48(2) 1 calc PR A 2
F5 F 0.16445(19) 0.3510(4) 0.2534(3) 0.184(3) Uani 1 1 d . A .
F1 F 0.1989(2) 0.3531(3) 0.3534(3) 0.159(2) Uani 1 1 d . A .
C3B C -0.0510(8) 0.201(3) 0.4067(13) 0.124(12) Uani 0.48(2) 1 d P A 2
H3BA H -0.0442 0.2144 0.4510 0.149 Uiso 0.48(2) 1 calc PR A 2
H3BB H -0.0868 0.1657 0.3806 0.149 Uiso 0.48(2) 1 calc PR A 2
C11B C 0.0975(9) 0.499(3) 0.5526(10) 0.100(8) Uani 0.54(2) 1 d P A 2
H11A H 0.0735 0.4647 0.5659 0.120 Uiso 0.54(2) 1 calc PR A 2
H11B H 0.1156 0.5588 0.5818 0.120 Uiso 0.54(2) 1 calc PR A 2
C8 C 0.1881(2) 0.4033(5) 0.4864(3) 0.0851(18) Uani 1 1 d . A .
H8A H 0.2262 0.4132 0.5226 0.102 Uiso 1 1 calc R . .
H8B H 0.1848 0.4358 0.4470 0.102 Uiso 1 1 calc R . .
C12B C 0.1408(9) 0.4210(15) 0.5585(8) 0.074(5) Uani 0.54(2) 1 d P A 2
H12A H 0.1269 0.3486 0.5517 0.089 Uiso 0.54(2) 1 calc PR A 2
H12B H 0.1747 0.4261 0.6016 0.089 Uiso 0.54(2) 1 calc PR A 2
C6 C 0.10934(16) 0.1676(3) 0.4107(2) 0.0490(9) Uani 1 1 d . . .
H6A H 0.1146 0.1342 0.4509 0.059 Uiso 1 1 calc R A .
H6B H 0.1338 0.1328 0.3984 0.059 Uiso 1 1 calc R . .
F7 F 0.09279(9) 0.91639(17) 0.40878(9) 0.0496(5) Uani 1 1 d . A .
F8 F 0.07010(8) 0.78482(19) 0.45174(10) 0.0516(6) Uani 1 1 d . A .
F9 F 0.14177(9) 0.8231(2) 0.55178(9) 0.0548(6) Uani 1 1 d . . .
F10 F 0.15482(9) 0.79400(19) 0.46853(11) 0.0516(5) Uani 1 1 d . A .
O5 O -0.16959(9) 0.82592(19) 0.15504(11) 0.0385(5) Uani 1 1 d . . .
F11 F 0.16388(11) 0.9564(2) 0.50858(13) 0.0758(9) Uani 1 1 d . . .
F12 F 0.07864(12) 0.9471(3) 0.49172(12) 0.0817(10) Uani 1 1 d . . .
C19 C -0.22082(12) 0.7826(3) 0.10545(15) 0.0432(9) Uani 1 1 d . A .
H19A H -0.2293 0.8074 0.0620 0.052 Uiso 1 1 calc R . .
H19B H -0.2507 0.8052 0.1126 0.052 Uiso 1 1 calc R . .
C20 C -0.21629(12) 0.6669(3) 0.10862(14) 0.0397(8) Uani 1 1 d . . .
H20A H -0.2507 0.6362 0.0733 0.048 Uiso 1 1 calc R A .
H20B H -0.1862 0.6452 0.1018 0.048 Uiso 1 1 calc R . .
N4 N -0.20591(10) 0.6275(2) 0.17083(12) 0.0327(6) Uani 1 1 d . A .
C21 C -0.15648(12) 0.6027(2) 0.21948(15) 0.0310(6) Uani 1 1 d . . .
C24 C -0.24833(15) 0.6252(4) 0.18876(19) 0.0521(10) Uani 1 1 d . . .
H24A H -0.2817 0.5892 0.1551 0.063 Uiso 1 1 calc R A .
H24B H -0.2581 0.6965 0.1950 0.063 Uiso 1 1 calc R . .
O3B O 0.0840(6) 0.5338(6) 0.3994(3) 0.047(2) Uani 0.54(2) 1 d P A 2
O6 O -0.11403(8) 0.60024(18) 0.21706(11) 0.0370(5) Uani 1 1 d . . .
C22 C -0.16054(15) 0.5791(3) 0.27860(17) 0.0452(8) Uani 1 1 d . A .
H22A H -0.1459 0.6375 0.3101 0.054 Uiso 1 1 calc R . .
H22B H -0.1401 0.5148 0.3004 0.054 Uiso 1 1 calc R . .
C23 C -0.22109(16) 0.5650(3) 0.25211(19) 0.0520(10) Uani 1 1 d . A .
H23A H -0.2316 0.5934 0.2827 0.062 Uiso 1 1 calc R . .
H23B H -0.2313 0.4904 0.2444 0.062 Uiso 1 1 calc R . .
O1S O -0.00675(16) 0.5716(3) 0.2821(2) 0.0317(9) Uani 0.50 1 d P . .
O2S O -0.0152(2) 0.5895(5) 0.3445(3) 0.0573(14) Uani 0.50 1 d P A .
O1A O -0.0012(3) 0.3665(8) 0.3267(5) 0.035(2) Uani 0.52(2) 1 d P . 1
C1A C -0.0082(6) 0.3047(13) 0.3591(8) 0.038(3) Uani 0.52(2) 1 d P A 1
C2A C -0.0416(8) 0.312(2) 0.3919(10) 0.093(7) Uani 0.52(2) 1 d P A 1
H2AA H -0.0386 0.3833 0.4093 0.111 Uiso 0.52(2) 1 calc PR A 1
H2AB H -0.0805 0.2987 0.3595 0.111 Uiso 0.52(2) 1 calc PR A 1
C3A C -0.0255(9) 0.2484(17) 0.4367(11) 0.098(6) Uani 0.52(2) 1 d P A 1
H3AA H -0.0574 0.2156 0.4357 0.118 Uiso 0.52(2) 1 calc PR A 1
H3AB H -0.0039 0.2849 0.4789 0.118 Uiso 0.52(2) 1 calc PR A 1
C4A C 0.0073(10) 0.1702(15) 0.4314(9) 0.066(4) Uani 0.52(2) 1 d P A 1
H4AA H -0.0105 0.1013 0.4240 0.079 Uiso 0.52(2) 1 calc PR A 1
H4AB H 0.0436 0.1669 0.4718 0.079 Uiso 0.52(2) 1 calc PR A 1
O3A O 0.1144(6) 0.5437(4) 0.4140(4) 0.031(2) Uani 0.46(2) 1 d P A 1
C9A C 0.1222(8) 0.5178(11) 0.4668(8) 0.042(3) Uani 0.46(2) 1 d P A 1
C10A C 0.0906(9) 0.5538(15) 0.4993(8) 0.062(5) Uani 0.46(2) 1 d P A 1
H10C H 0.0857 0.6304 0.4962 0.074 Uiso 0.46(2) 1 calc PR A 1
H10D H 0.0542 0.5202 0.4789 0.074 Uiso 0.46(2) 1 calc PR A 1
C11A C 0.1250(10) 0.521(3) 0.5672(10) 0.093(8) Uani 0.46(2) 1 d P A 1
H11C H 0.1432 0.5815 0.5959 0.111 Uiso 0.46(2) 1 calc PR A 1
H11D H 0.1031 0.4841 0.5826 0.111 Uiso 0.46(2) 1 calc PR A 1
C12A C 0.1650(8) 0.4511(16) 0.5661(8) 0.066(4) Uani 0.46(2) 1 d P A 1
H12C H 0.2028 0.4761 0.5954 0.079 Uiso 0.46(2) 1 calc PR A 1
H12D H 0.1614 0.3794 0.5787 0.079 Uiso 0.46(2) 1 calc PR A 1

loop_
_atom_site_aniso_label
_atom_site_aniso_U_11
_atom_site_aniso_U_22
_atom_site_aniso_U_33
_atom_site_aniso_U_23
_atom_site_aniso_U_13
_atom_site_aniso_U_12
K1 0.0511(4) 0.0274(3) 0.0470(4) 0.0001(3) 0.0374(3) 0.0040(3)
P2 0.0249(4) 0.0400(4) 0.0227(3) -0.0013(3) 0.0067(3) 0.0027(3)
K2 0.0290(3) 0.0442(4) 0.0314(3) -0.0115(3) 0.0073(3) 0.0099(3)
P1 0.0678(7) 0.0344(5) 0.0763(7) -0.0072(5) 0.0558(6) 0.0001(4)
O2 0.0326(11) 0.0466(13) 0.0361(11) 0.0045(10) 0.0157(10) 0.0193(10)
O4 0.0289(12) 0.0713(18) 0.0422(13) -0.0178(13) 0.0098(10) 0.0092(12)
N3 0.0423(16) 0.0396(15) 0.0534(17) -0.0004(13) 0.0281(14) 0.0058(13)
N1 0.0512(18) 0.058(2) 0.063(2) 0.0299(17) 0.0407(17) 0.0125(16)
F3 0.0720(18) 0.136(3) 0.098(2) -0.067(2) 0.0657(17) -0.0410(18)
C13 0.0215(14) 0.0485(19) 0.0403(17) -0.0119(15) 0.0083(13) -0.0042(13)
F2 0.112(2) 0.0470(14) 0.218(4) -0.030(2) 0.136(3) -0.0099(15)
F4 0.0650(18) 0.087(2) 0.152(3) -0.048(2) 0.071(2) -0.0282(16)
C18 0.051(2) 0.049(2) 0.052(2) 0.0203(17) 0.0284(18) 0.0194(17)
C15 0.059(2) 0.076(3) 0.046(2) -0.004(2) 0.030(2) 0.009(2)
C17 0.065(2) 0.0328(18) 0.071(3) 0.0097(17) 0.046(2) 0.0090(17)
C5 0.060(2) 0.041(2) 0.077(3) 0.0017(19) 0.045(2) -0.0004(18)
C9B 0.048(6) 0.033(4) 0.027(4) -0.004(3) 0.020(5) 0.002(5)
C7 0.040(2) 0.096(4) 0.042(2) -0.013(2) 0.0069(17) 0.028(2)
C1B 0.029(5) 0.030(6) 0.044(7) 0.002(4) 0.024(5) -0.002(4)
N2 0.102(3) 0.071(3) 0.0327(17) -0.0122(17) 0.0310(19) 0.009(2)
O1B 0.036(3) 0.053(6) 0.048(5) 0.023(5) 0.025(3) 0.009(3)
C14 0.0314(18) 0.091(3) 0.044(2) 0.009(2) 0.0115(16) 0.010(2)
C10B 0.073(8) 0.060(7) 0.065(8) 0.018(5) 0.047(8) 0.031(7)
C16 0.061(3) 0.113(4) 0.081(3) 0.029(3) 0.051(3) 0.040(3)
C4B 0.061(9) 0.093(14) 0.072(12) 0.046(9) 0.047(10) 0.022(9)
F6 0.145(4) 0.099(3) 0.086(2) 0.036(2) 0.004(2) -0.042(3)
C2B 0.047(6) 0.102(10) 0.047(9) 0.026(8) 0.030(6) 0.016(6)
F5 0.112(3) 0.128(4) 0.238(6) 0.112(4) 0.036(4) -0.028(3)
F1 0.222(5) 0.099(3) 0.258(6) -0.116(4) 0.196(5) -0.074(3)
C3B 0.078(12) 0.22(3) 0.127(18) 0.113(19) 0.086(13) 0.065(14)
C11B 0.123(15) 0.144(17) 0.064(11) 0.045(12) 0.070(12) 0.077(16)
C8 0.059(3) 0.126(5) 0.059(3) -0.047(3) 0.022(2) -0.021(3)
C12B 0.101(12) 0.094(11) 0.042(6) 0.023(6) 0.048(8) 0.038(8)
C6 0.056(2) 0.0385(18) 0.065(2) 0.0189(17) 0.040(2) 0.0243(17)
F7 0.0594(13) 0.0457(12) 0.0296(9) 0.0069(8) 0.0126(9) 0.0037(10)
F8 0.0304(10) 0.0704(15) 0.0427(11) 0.0051(10) 0.0105(9) -0.0142(10)
F9 0.0521(13) 0.0771(16) 0.0241(9) 0.0067(10) 0.0114(9) 0.0064(11)
F10 0.0433(11) 0.0634(14) 0.0553(13) 0.0064(11) 0.0305(10) 0.0158(10)
O5 0.0312(11) 0.0481(14) 0.0356(11) 0.0157(10) 0.0165(10) 0.0139(10)
F11 0.0572(15) 0.0516(14) 0.0649(16) 0.0037(12) -0.0076(12) -0.0187(12)
F12 0.0742(17) 0.105(2) 0.0512(14) -0.0138(14) 0.0217(13) 0.0479(16)
C19 0.0213(14) 0.076(3) 0.0292(15) 0.0183(16) 0.0106(12) 0.0122(15)
C20 0.0195(13) 0.074(2) 0.0211(13) 0.0026(14) 0.0073(11) -0.0026(14)
N4 0.0219(11) 0.0519(16) 0.0255(12) 0.0019(11) 0.0130(10) 0.0012(11)
C21 0.0269(14) 0.0283(14) 0.0342(15) -0.0018(12) 0.0131(12) -0.0019(11)
C24 0.0355(18) 0.083(3) 0.051(2) 0.021(2) 0.0318(17) 0.0158(18)
O3B 0.049(7) 0.055(3) 0.026(3) -0.003(2) 0.012(3) 0.018(3)
O6 0.0239(10) 0.0401(12) 0.0440(12) 0.0080(10) 0.0153(9) 0.0025(9)
C22 0.049(2) 0.049(2) 0.0351(17) 0.0108(15) 0.0197(16) 0.0067(16)
C23 0.056(2) 0.064(2) 0.055(2) 0.0208(19) 0.042(2) 0.0250(19)
O1S 0.0239(19) 0.034(2) 0.037(2) 0.0002(18) 0.0148(17) 0.0043(16)
O2S 0.052(3) 0.058(3) 0.048(3) 0.003(3) 0.015(3) 0.009(3)
O1A 0.031(3) 0.043(4) 0.036(4) 0.014(3) 0.020(3) 0.015(3)
C1A 0.025(5) 0.045(8) 0.045(7) 0.019(5) 0.018(5) 0.013(5)
C2A 0.065(9) 0.171(15) 0.083(13) 0.077(12) 0.067(10) 0.074(9)
C3A 0.106(14) 0.129(14) 0.113(14) 0.055(11) 0.094(12) 0.041(11)
C4A 0.081(10) 0.075(10) 0.061(9) 0.039(7) 0.051(9) 0.016(8)
O3A 0.041(6) 0.027(3) 0.024(3) 0.0022(19) 0.016(4) 0.008(3)
C9A 0.067(9) 0.025(4) 0.046(7) -0.007(4) 0.037(8) 0.001(6)
C10A 0.094(12) 0.051(8) 0.047(7) 0.017(5) 0.040(9) 0.046(9)
C11A 0.118(17) 0.133(16) 0.035(7) 0.021(8) 0.045(11) 0.065(17)
C12A 0.081(11) 0.084(10) 0.035(5) 0.001(5) 0.032(7) 0.009(8)

loop_
_atom_type_symbol
_atom_type_description
_atom_type_scat_dispersion_real
_atom_type_scat_dispersion_imag
_atom_type_scat_source
C C 0.0033 0.0016 'International Tables Vol C Tables 4.2.6.8 and 6.1.1.4'
H H 0.0000 0.0000 'International Tables Vol C Tables 4.2.6.8 and 6.1.1.4'
N N 0.0061 0.0033 'International Tables Vol C Tables 4.2.6.8 and 6.1.1.4'
O O 0.0106 0.0060 'International Tables Vol C Tables 4.2.6.8 and 6.1.1.4'
F F 0.0171 0.0103 'International Tables Vol C Tables 4.2.6.8 and 6.1.1.4'
P P 0.1023 0.0942 'International Tables Vol C Tables 4.2.6.8 and 6.1.1.4'
K K 0.2009 0.2494 'International Tables Vol C Tables 4.2.6.8 and 6.1.1.4'

loop_
_exptl_crystal_face_index_h
_exptl_crystal_face_index_k
_exptl_crystal_face_index_l
_exptl_crystal_face_perp_dist
_exptl_oxdiff_crystal_face_indexfrac_h
_exptl_oxdiff_crystal_face_indexfrac_k
_exptl_oxdiff_crystal_face_indexfrac_l
_exptl_oxdiff_crystal_face_x
_exptl_oxdiff_crystal_face_y
_exptl_oxdiff_crystal_face_z
13 2 22 0.2721 12.9865 1.9981 21.9868 0.2370 0.9834 0.0035
-13 -2 -22 0.2721 -12.9865 -1.9981 -21.9868 -0.2370 -0.9834 -0.0035
-5 18 0 0.4853 -5.0038 17.9876 0.0036 -0.0161 -0.0005 1.0043
8 -17 6 0.3643 8.0005 -16.9884 5.9928 0.0857 0.2580 -0.9762
-29 -1 32 0.1509 -28.9677 -0.9991 31.9723 0.9748 0.1733 0.0016
29 1 -32 0.1509 28.9677 0.9991 -31.9723 -0.9748 -0.1733 -0.0016
-10 12 -16 0.4271 -9.9964 11.9920 -15.9872 -0.2253 -0.6337 0.7342
38 2 -26 0.1689 37.9581 1.9982 -25.9749 -0.9820 0.2381 0.0003
9 14 14 0.3774 8.9843 13.9899 13.9949 0.0849 0.7348 0.6937
-36 -2 28 0.1590 -35.9601 -1.9982 27.9738 0.9938 -0.1290 -0.0134

loop_
_geom_angle_atom_site_label_1
_geom_angle_atom_site_label_2
_geom_angle_atom_site_label_3
_geom_angle
_geom_angle_site_symmetry_1
_geom_angle_site_symmetry_3
O2 K1 F1 71.35(12) . .
O2 K1 O1S 118.95(9) . .
O2 K1 O1S 152.74(9) . 2
F2 K1 O2 69.38(10) . .
F2 K1 O1B 101.4(3) . .
F2 K1 F1 45.27(9) . .
F2 K1 O6 115.28(8) . 2
F2 K1 O1S 134.72(13) . 2
F2 K1 O1S 161.08(12) . .
F2 K1 O1A 82.9(2) . 2
F2 K1 O3A 130.1(3) . .
O1B K1 O2 75.07(14) . .
O1B K1 O2 113.6(4) 2 .
O1B K1 F2 72.4(3) 2 .
O1B K1 O1B 62.0(5) 2 .
O1B K1 F1 139.39(19) . .
O1B K1 F1 112.53(17) 2 .
O1B K1 O3B 140.7(4) 2 .
O1B K1 O6 110.4(4) 2 2
O1B K1 O1S 88.7(3) 2 .
O1B K1 O1S 72.2(4) 2 2
O1B K1 O1S 67.1(2) . .
O1B K1 O1S 85.84(14) . 2
O1B K1 O1A 77.7(4) 2 .
O1B K1 O1A 69.9(4) . 2
O1B K1 O1A 15.9(2) 2 2
O1B K1 O3A 156.0(3) 2 .
F1 K1 O1S 151.26(11) . .
O3B K1 O2 75.88(13) . .
O3B K1 F2 140.8(2) . .
O3B K1 O1B 86.2(5) . .
O3B K1 F1 106.7(3) . .
O3B K1 O6 77.5(2) . 2
O3B K1 O1S 83.72(18) . 2
O3B K1 O1S 56.1(3) . .
O3B K1 O1A 134.7(3) . 2
O3B K1 O1A 69.3(4) . .
O3B K1 O3A 15.78(14) . .
O6 K1 O2 134.58(7) 2 .
O6 K1 O1B 138.54(18) 2 .
O6 K1 F1 82.04(10) 2 .
O6 K1 O1S 72.17(9) 2 .
O6 K1 O1S 54.91(9) 2 2
O6 K1 O1A 95.3(2) 2 2
O6 K1 O3A 70.38(14) 2 .
O1S K1 F1 132.93(13) 2 .
O1S K1 O1S 33.98(16) 2 .
O1A K1 O2 71.55(12) . .
O1A K1 O2 129.3(2) 2 .
O1A K1 F2 114.2(2) . .
O1A K1 O1B 16.90(15) . .
O1A K1 F1 116.66(14) 2 .
O1A K1 F1 142.45(15) . .
O1A K1 O6 129.95(19) . 2
O1A K1 O1S 58.41(17) . .
O1A K1 O1S 78.98(19) 2 .
O1A K1 O1S 84.50(13) . 2
O1A K1 O1S 57.5(2) 2 2
O1A K1 O1A 83.4(3) . 2
O1A K1 O3A 83.9(4) . .
O3A K1 O2 74.16(13) . .
O3A K1 O1B 100.7(4) . .
O3A K1 F1 91.5(3) . .
O3A K1 O1S 90.9(2) . 2
O3A K1 O1S 68.3(3) . .
O3A K1 O1A 146.9(3) . 2
F7 P2 K2 51.50(8) . .
F8 P2 K2 52.83(9) . .
F8 P2 F7 88.53(12) . .
F9 P2 K2 127.09(10) . .
F9 P2 F7 178.45(14) . .
F9 P2 F8 90.86(13) . .
F9 P2 F10 89.43(13) . .
F9 P2 F11 90.44(14) . .
F9 P2 F12 91.85(14) . .
F10 P2 K2 57.64(9) . .
F10 P2 F7 89.13(12) . .
F10 P2 F8 89.01(13) . .
F11 P2 K2 125.79(13) . .
F11 P2 F7 90.16(13) . .
F11 P2 F8 178.56(15) . .
F11 P2 F10 90.38(15) . .
F11 P2 F12 90.41(18) . .
F12 P2 K2 120.88(10) . .
F12 P2 F7 89.58(14) . .
F12 P2 F8 90.16(16) . .
F12 P2 F10 178.49(14) . .
O4 K2 O4 73.12(11) . 2
O4 K2 F7 77.75(7) . .
O4 K2 F7 99.92(8) 2 .
O4 K2 F8 77.42(7) . .
O4 K2 F8 139.46(9) 2 .
O4 K2 F10 131.90(8) 2 .
O4 K2 F10 116.11(7) . .
O4 K2 O5 74.38(7) 2 2
O4 K2 O5 130.24(9) . 2
O4 K2 O3B 142.14(14) 2 .
O4 K2 O3B 114.2(3) . .
O4 K2 O6 135.70(7) . 2
O4 K2 O1S 85.71(9) . 2
O4 K2 O1S 66.86(10) 2 2
O4 K2 O2S 65.02(12) . .
O4 K2 O2S 117.41(11) 2 .
O4 K2 O3A 128.2(3) . .
O4 K2 O3A 143.53(12) 2 .
F7 K2 F8 46.16(6) . .
F7 K2 F10 45.14(6) . .
F7 K2 O5 71.96(7) . 2
F7 K2 O3B 117.92(13) . .
F7 K2 O1S 161.47(9) . 2
F7 K2 O2S 113.36(12) . .
F7 K2 O3A 112.72(16) . .
F8 K2 F10 44.64(6) . .
F8 K2 O5 106.07(6) . 2
F8 K2 O3B 75.86(12) . .
F8 K2 O1S 137.81(9) . 2
F8 K2 O2S 72.14(12) . .
F8 K2 O3A 76.99(11) . .
F10 K2 O5 64.47(6) . 2
F10 K2 O1S 153.31(9) . 2
F10 K2 O2S 108.11(11) . .
O5 K2 O1S 114.22(9) 2 2
O5 K2 O2S 164.46(12) 2 .
O3B K2 F10 80.3(2) . .
O3B K2 O5 114.7(3) . 2
O3B K2 O1S 76.46(19) . 2
O3B K2 O2S 49.8(3) . .
O3B K2 O3A 14.85(13) . .
O6 K2 O4 76.68(8) 2 2
O6 K2 F7 139.71(7) 2 .
O6 K2 F8 142.46(7) 2 .
O6 K2 F10 108.17(6) 2 .
O6 K2 O5 68.47(6) 2 2
O6 K2 O3B 73.72(18) 2 .
O6 K2 O1S 52.51(9) 2 2
O6 K2 O2S 103.14(12) 2 .
O6 K2 O3A 68.02(14) 2 .
O1S K2 O4 93.55(11) . 2
O1S K2 O4 73.31(10) . .
O1S K2 F7 142.82(10) . .
O1S K2 F8 104.05(10) . .
O1S K2 F10 134.53(10) . .
O1S K2 O5 145.22(10) . 2
O1S K2 O3B 57.2(3) . .
O1S K2 O6 77.08(10) . 2
O1S K2 O1S 33.76(16) . 2
O1S K2 O2S 31.94(14) . .
O1S K2 O3A 70.4(3) . .
O2S K2 O1S 65.68(13) . 2
O3A K2 F10 70.5(2) . .
O3A K2 O5 100.0(3) . 2
O3A K2 O1S 84.1(2) . 2
O3A K2 O2S 64.5(3) . .
F3 P1 K1 121.05(13) . .
F3 P1 F2 85.89(16) . .
F3 P1 F4 93.07(16) . .
F2 P1 K1 43.74(9) . .
F4 P1 K1 136.20(13) . .
F4 P1 F2 178.1(2) . .
F6 P1 K1 112.0(2) . .
F6 P1 F3 90.2(2) . .
F6 P1 F2 88.8(2) . .
F6 P1 F4 92.7(2) . .
F6 P1 F5 176.1(3) . .
F6 P1 F1 94.3(3) . .
F5 P1 K1 64.2(3) . .
F5 P1 F3 91.2(3) . .
F5 P1 F2 87.7(2) . .
F5 P1 F4 90.8(2) . .
F1 P1 K1 53.4(2) . .
F1 P1 F3 173.9(3) . .
F1 P1 F2 90.2(2) . .
F1 P1 F4 90.7(2) . .
F1 P1 F5 84.0(4) . .
C7 O2 K1 119.2(3) . .
C7 O2 C6 110.4(3) . .
C6 O2 K1 117.2(2) . .
K2 O4 K2 88.36(7) . 2
C13 O4 K2 128.1(2) . 2
C13 O4 K2 139.9(2) . .
C13 N3 C17 123.8(3) . .
C13 N3 C16 113.6(3) . .
C16 N3 C17 122.6(3) . .
C5 N1 C4A 126.5(9) . .
C1B N1 C5 120.3(9) . .
C1B N1 C4B 119.5(13) . .
C1B N1 C1A 19.4(9) . .
C1B N1 C4A 113.0(12) . .
C4B N1 C5 116.8(10) . .
C4B N1 C1A 117.7(12) . .
C4B N1 C4A 25.2(10) . .
C1A N1 C5 125.5(7) . .
C1A N1 C4A 103.2(11) . .
O4 C13 N3 124.6(4) . .
O4 C13 C14 126.8(3) . .
N3 C13 C14 108.6(3) . .
P1 F2 K1 112.22(13) . .
O5 C18 C17 108.3(3) . .
C16 C15 C14 107.2(3) . .
N3 C17 C18 112.7(3) . .
N1 C5 C6 112.7(4) . .
C10B C9B N2 113.8(10) . .
O3B C9B N2 124.0(9) . .
O3B C9B C10B 122.2(11) . .
O2 C7 C8 108.7(4) . .
N1 C1B O1B 125.9(14) . .
N1 C1B C2B 111.9(16) . .
O1B C1B C2B 122.0(15) . .
C9B N2 C12B 102.0(9) . .
C8 N2 C9B 127.5(6) . .
C8 N2 C12B 124.4(7) . .
C9A N2 C9B 20.8(9) . .
C9A N2 C8 117.6(9) . .
C9A N2 C12B 117.2(11) . .
C9A N2 C12A 123.4(11) . .
C12A N2 C9B 116.6(10) . .
C12A N2 C8 115.8(9) . .
C12A N2 C12B 27.5(8) . .
K1 O1B K1 95.79(17) 2 .
C1B O1B K1 124.8(9) . .
C1B O1B K1 137.4(9) . 2
C13 C14 C15 105.2(3) . .
C11B C10B C9B 104.1(11) . .
N3 C16 C15 105.2(3) . .
N1 C4B C3B 101.5(15) . .
C1B C2B C3B 98.9(19) . .
P1 F5 K1 90.9(3) . .
P1 F1 K1 102.6(3) . .
C4B C3B C2B 102.4(14) . .
C10B C11B C12B 109.7(15) . .
N2 C8 C7 112.8(5) . .
C11B C12B N2 103.0(12) . .
O2 C6 C5 109.0(3) . .
P2 F7 K2 102.11(10) . .
P2 F8 K2 100.89(10) . .
P2 F10 K2 95.77(10) . .
C18 O5 K2 119.2(2) . 2
C18 O5 C19 112.4(3) . .
C19 O5 K2 116.29(19) . 2
O5 C19 C20 108.6(2) . .
N4 C20 C19 111.5(3) . .
C20 N4 C24 122.5(3) . .
C21 N4 C20 123.5(3) . .
C21 N4 C24 113.5(3) . .
N4 C21 K1 118.4(2) . 2
N4 C21 C22 108.4(3) . .
O6 C21 K1 43.78(16) . 2
O6 C21 N4 125.9(3) . .
O6 C21 C22 125.7(3) . .
C22 C21 K1 112.2(2) . 2
N4 C24 C23 103.0(3) . .
K1 O3B K2 98.40(19) . .
C9B O3B K1 128.2(7) . .
C9B O3B K2 132.1(7) . .
K2 O6 K1 98.94(7) 2 2
C21 O6 K1 118.3(2) . 2
C21 O6 K2 134.2(2) . 2
C21 C22 C23 104.4(3) . .
C22 C23 C24 104.4(3) . .
K1 O1S K1 83.34(11) 2 .
K1 O1S K2 130.07(14) . 2
K1 O1S K2 87.29(11) 2 2
K2 O1S K1 161.93(17) . 2
K2 O1S K1 93.09(12) . .
K2 O1S K2 81.48(11) . 2
O1S O1S K1 69.81(18) 2 .
O1S O1S K1 76.21(19) 2 2
O1S O1S K2 60.32(17) 2 2
O1S O1S K2 85.92(19) 2 .
O2S O1S K1 112.0(3) . 2
O2S O1S K1 113.4(3) . .
O2S O1S K2 115.6(3) . 2
O2S O1S K2 85.8(3) . .
O2S O1S O1S 171.2(3) . 2
O1S O2S K2 62.3(2) . .
K1 O1A K1 91.87(18) . 2
C1A O1A K1 123.7(8) . 2
C1A O1A K1 134.6(8) . .
N1 C1A C2A 103.4(14) . .
O1A C1A N1 125.9(12) . .
O1A C1A C2A 130.6(15) . .
C3A C2A C1A 110.9(17) . .
C2A C3A C4A 111.1(17) . .
C3A C4A N1 106.5(14) . .
K1 O3A K2 94.6(2) . .
C9A O3A K1 125.2(7) . .
C9A O3A K2 133.3(7) . .
N2 C9A O3A 130.2(13) . .
N2 C9A C10A 102.3(12) . .
O3A C9A C10A 127.2(13) . .
C11A C10A C9A 104.0(12) . .
C12A C11A C10A 104.0(15) . .
N2 C12A C11A 102.0(14) . .

loop_
_geom_bond_atom_site_label_1
_geom_bond_atom_site_label_2
_geom_bond_distance
_geom_bond_site_symmetry_2
K1 O2 2.923(2) .
K1 F2 2.751(3) .
K1 O1B 2.553(7) 2
K1 O1B 2.829(7) .
K1 F1 3.029(6) .
K1 O3B 2.667(5) .
K1 O6 2.777(2) 2
K1 O1S 3.057(4) .
K1 O1S 2.955(4) 2
K1 O1A 2.667(5) .
K1 O1A 2.893(8) 2
K1 O3A 2.790(7) .
P2 F7 1.608(2) .
P2 F8 1.595(2) .
P2 F9 1.583(2) .
P2 F10 1.592(2) .
P2 F11 1.584(2) .
P2 F12 1.585(2) .
K2 O4 2.789(3) 2
K2 O4 2.762(2) .
K2 F7 2.832(2) .
K2 F8 2.871(2) .
K2 F10 3.003(2) .
K2 O5 3.023(2) 2
K2 O3B 2.906(7) .
K2 O6 2.777(2) 2
K2 O1S 3.158(4) 2
K2 O1S 2.751(4) .
K2 O2S 3.099(6) .
K2 O3A 2.953(7) .
P1 F3 1.558(3) .
P1 F2 1.622(3) .
P1 F4 1.558(3) .
P1 F6 1.522(4) .
P1 F5 1.551(4) .
P1 F1 1.539(3) .
O2 C7 1.415(4) .
O2 C6 1.426(5) .
O4 K2 2.789(3) 2
O4 C13 1.233(4) .
N3 C13 1.343(4) .
N3 C17 1.471(5) .
N3 C16 1.461(5) .
N1 C5 1.446(5) .
N1 C1B 1.198(18) .
N1 C4B 1.43(2) .
N1 C1A 1.440(16) .
N1 C4A 1.518(17) .
C13 C14 1.509(5) .
C18 C17 1.502(6) .
C18 O5 1.402(5) .
C15 C14 1.509(6) .
C15 C16 1.485(6) .
C5 C6 1.485(6) .
C9B N2 1.502(13) .
C9B C10B 1.468(17) .
C9B O3B 1.244(13) .
C7 C8 1.496(8) .
C1B O1B 1.263(19) .
C1B C2B 1.49(3) .
N2 C8 1.459(7) .
N2 C12B 1.574(14) .
N2 C9A 1.146(17) .
N2 C12A 1.363(16) .
O1B K1 2.553(7) 2
C10B C11B 1.47(2) .
C4B C3B 1.58(3) .
C2B C3B 1.67(4) .
C11B C12B 1.53(3) .
O5 K2 3.023(2) 2
O5 C19 1.439(4) .
C19 C20 1.490(6) .
C20 N4 1.450(4) .
N4 C21 1.326(4) .
N4 C24 1.473(4) .
C21 O6 1.238(4) .
C21 C22 1.506(5) .
C24 C23 1.513(5) .
O6 K1 2.778(2) 2
O6 K2 2.777(2) 2
C22 C23 1.511(5) .
O1S K1 2.955(4) 2
O1S K2 3.158(4) 2
O1S O1S 1.760(9) 2
O1S O2S 1.644(7) .
O1A K1 2.892(8) 2
O1A C1A 1.194(17) .
C1A C2A 1.51(2) .
C2A C3A 1.23(3) .
C3A C4A 1.42(3) .
O3A C9A 1.211(16) .
C9A C10A 1.531(19) .
C10A C11A 1.46(3) .
C11A C12A 1.46(3) .
